data_7228416
loop_
_publ_author_name
'Chan, Chieh-Kai'
'Wang, Heui-Sin'
'Tsai, Yu-Lin'
'Chang, Meng-Yang'

_publ_section_title
;
 Metal triflate promoted synthesis of naphthalenes
;
_journal_issue 47
_journal_name_full 'RSC Adv.'
_journal_page_first 29321
_journal_paper_doi 10.1039/C7RA04960A
_journal_volume 7
_journal_year 2017
_chemical_formula_sum 'C18 H16 O2'
_chemical_formula_weight 264.31
_chemical_name_systematic
;
?
;
_space_group_IT_number 14
_symmetry_cell_setting monoclinic
_symmetry_space_group_name_Hall '-P 2ybc'
_symmetry_space_group_name_H-M 'P 1 21/c 1'
_atom_sites_solution_hydrogens geom
_atom_sites_solution_primary direct
_atom_sites_solution_secondary difmap
_audit_creation_method SHELXL-97
_audit_update_record
;
2010-08-23 deposited with the CCDC.
2017-05-30 downloaded from the CCDC.
;
_cell_angle_alpha 90.00
_cell_angle_beta 98.379(9)
_cell_angle_gamma 90.00
_cell_formula_units_Z 4
_cell_length_a 7.654(4)
_cell_length_b 13.820(8)
_cell_length_c 13.657(8)
_cell_measurement_reflns_used 2411
_cell_measurement_temperature 295(2)
_cell_measurement_theta_max 25.4284
_cell_measurement_theta_min 2.6900
_cell_volume 1429.2(14)
_computing_cell_refinement 'SAINT V7.34A (Bruker AXS, 2006)'
_computing_data_collection 'APEX2 (Bruker AXS, 2010)'
_computing_data_reduction 'SAINT V7.34A (Bruker AXS, 2006)'
_computing_molecular_graphics 'SHELXTL (Sheldrick, 2008)'
_computing_publication_material SHELXTL
_computing_structure_refinement 'SHELXL-97 (Sheldrick, 2008)'
_computing_structure_solution 'SHELXS-97 (Sheldrick, 2008)'
_diffrn_ambient_temperature 295(2)
_diffrn_detector_area_resol_mean 8.3666
_diffrn_measured_fraction_theta_full 0.994
_diffrn_measured_fraction_theta_max 0.994
_diffrn_measurement_device_type 'Bruker APEX-II CCD'
_diffrn_measurement_method '\f and \w scans'
_diffrn_radiation_monochromator graphite
_diffrn_radiation_source 'fine-focus sealed tube'
_diffrn_radiation_type MoK\a
_diffrn_radiation_wavelength 0.71073
_diffrn_reflns_av_R_equivalents 0.0271
_diffrn_reflns_av_sigmaI/netI 0.0295
_diffrn_reflns_limit_h_max 9
_diffrn_reflns_limit_h_min -9
_diffrn_reflns_limit_k_max 15
_diffrn_reflns_limit_k_min -17
_diffrn_reflns_limit_l_max 17
_diffrn_reflns_limit_l_min -12
_diffrn_reflns_number 8979
_diffrn_reflns_theta_full 26.46
_diffrn_reflns_theta_max 26.46
_diffrn_reflns_theta_min 2.11
_exptl_absorpt_coefficient_mu 0.079
_exptl_absorpt_correction_T_max 0.9486
_exptl_absorpt_correction_T_min 0.8266
_exptl_absorpt_correction_type multi-scan
_exptl_absorpt_process_details 'SADABS V2008/1 (Bruker AXS)'
_exptl_crystal_colour Colorless
_exptl_crystal_density_diffrn 1.229
_exptl_crystal_density_meas ?
_exptl_crystal_density_method 'not measured'
_exptl_crystal_description Lump
_exptl_crystal_F_000 560
_exptl_crystal_size_max 0.30
_exptl_crystal_size_mid 0.20
_exptl_crystal_size_min 0.18
_refine_diff_density_max 0.160
_refine_diff_density_min -0.175
_refine_diff_density_rms 0.044
_refine_ls_extinction_method none
_refine_ls_goodness_of_fit_ref 1.049
_refine_ls_hydrogen_treatment constr
_refine_ls_matrix_type full
_refine_ls_number_parameters 183
_refine_ls_number_reflns 2937
_refine_ls_number_restraints 0
_refine_ls_restrained_S_all 1.049
_refine_ls_R_factor_all 0.0711
_refine_ls_R_factor_gt 0.0475
_refine_ls_shift/su_max 0.000
_refine_ls_shift/su_mean 0.000
_refine_ls_structure_factor_coef Fsqd
_refine_ls_weighting_details 'calc w=1/[\s^2^(Fo^2^)+(0.0879P)^2^+0.0879P] where P=(Fo^2^+2Fc^2^)/3'
_refine_ls_weighting_scheme calc
_refine_ls_wR_factor_gt 0.1271
_refine_ls_wR_factor_ref 0.1581
_reflns_number_gt 1981
_reflns_number_total 2937
_reflns_threshold_expression >2sigma(I)
_cod_data_source_file c7ra04960a2.cif
_cod_data_source_block 100811lm
_cod_depositor_comments
;
The following automatic conversions were performed:

'_exptl_crystal_density_meas' value 'not measured' was changed to '?'
- the value is perceived as not measured.

Automatic conversion script
Id: cif_fix_values 4973 2017-02-22 13:04:09Z antanas 
;
_cod_original_cell_volume 1429.0(14)
_cod_database_code 7228416

loop_
_symmetry_equiv_pos_as_xyz
'x, y, z'
'-x, y+1/2, -z+1/2'
'-x, -y, -z'
'x, -y-1/2, z-1/2'

loop_
_atom_site_label
_atom_site_type_symbol
_atom_site_fract_x
_atom_site_fract_y
_atom_site_fract_z
_atom_site_U_iso_or_equiv
_atom_site_adp_type
_atom_site_occupancy
_atom_site_symmetry_multiplicity
_atom_site_calc_flag
_atom_site_refinement_flags
O1 O 1.34159(17) 0.43038(9) -0.04510(10) 0.0788(4) Uani 1 1 d .
O2 O 0.48471(15) 0.41374(9) 0.42180(9) 0.0720(4) Uani 1 1 d .
C1 C 1.4661(3) 0.38503(17) -0.09751(17) 0.0930(7) Uani 1 1 d .
H1A H 1.5618 0.3597 -0.0513 0.139 Uiso 1 1 calc R
H1B H 1.5110 0.4315 -0.1398 0.139 Uiso 1 1 calc R
H1C H 1.4098 0.3331 -0.1369 0.139 Uiso 1 1 calc R
C2 C 1.2640(2) 0.37469(12) 0.01877(13) 0.0616(4) Uani 1 1 d .
C3 C 1.1462(2) 0.42550(12) 0.06989(14) 0.0648(5) Uani 1 1 d .
H3 H 1.1325 0.4919 0.0609 0.078 Uiso 1 1 calc R
C4 C 1.0527(2) 0.37883(12) 0.13193(13) 0.0605(4) Uani 1 1 d .
H4 H 0.9729 0.4136 0.1634 0.073 Uiso 1 1 calc R
C5 C 1.07313(19) 0.27769(11) 0.15041(12) 0.0540(4) Uani 1 1 d .
C6 C 0.9787(2) 0.22655(11) 0.21680(12) 0.0575(4) Uani 1 1 d .
C7 C 0.8459(2) 0.27653(11) 0.26908(12) 0.0558(4) Uani 1 1 d .
C8 C 0.6902(2) 0.31310(13) 0.21758(13) 0.0638(4) Uani 1 1 d .
H8 H 0.6693 0.3072 0.1490 0.077 Uiso 1 1 calc R
C9 C 0.5655(2) 0.35803(12) 0.26549(12) 0.0614(4) Uani 1 1 d .
H9 H 0.4610 0.3808 0.2296 0.074 Uiso 1 1 calc R
C10 C 0.5967(2) 0.36904(11) 0.36692(12) 0.0560(4) Uani 1 1 d .
C11 C 0.3301(2) 0.45764(18) 0.37032(15) 0.0874(6) Uani 1 1 d .
H11A H 0.3631 0.5077 0.3279 0.131 Uiso 1 1 calc R
H11B H 0.2620 0.4851 0.4171 0.131 Uiso 1 1 calc R
H11C H 0.2609 0.4098 0.3312 0.131 Uiso 1 1 calc R
C12 C 1.1980(2) 0.22741(11) 0.10208(12) 0.0564(4) Uani 1 1 d .
C13 C 1.2908(2) 0.27746(12) 0.03561(12) 0.0592(4) Uani 1 1 d .
H13 H 1.3709 0.2443 0.0029 0.071 Uiso 1 1 calc R
C14 C 1.2260(2) 0.12738(12) 0.12132(14) 0.0699(5) Uani 1 1 d .
H14 H 1.3074 0.0938 0.0900 0.084 Uiso 1 1 calc R
C15 C 1.1353(3) 0.08022(13) 0.18503(16) 0.0790(6) Uani 1 1 d .
H15 H 1.1547 0.0145 0.1968 0.095 Uiso 1 1 calc R
C16 C 1.0129(2) 0.12955(13) 0.23317(15) 0.0712(5) Uani 1 1 d .
H16 H 0.9532 0.0961 0.2773 0.085 Uiso 1 1 calc R
C17 C 0.8722(2) 0.28662(12) 0.37125(12) 0.0634(4) Uani 1 1 d .
H17 H 0.9746 0.2618 0.4076 0.076 Uiso 1 1 calc R
C18 C 0.7511(2) 0.33233(13) 0.41998(13) 0.0651(5) Uani 1 1 d .
H18 H 0.7723 0.3387 0.4885 0.078 Uiso 1 1 calc R

loop_
_atom_site_aniso_label
_atom_site_aniso_U_11
_atom_site_aniso_U_22
_atom_site_aniso_U_33
_atom_site_aniso_U_23
_atom_site_aniso_U_13
_atom_site_aniso_U_12
O1 0.0845(8) 0.0722(8) 0.0829(9) 0.0080(6) 0.0227(7) -0.0026(6)
O2 0.0657(7) 0.0906(9) 0.0610(7) 0.0007(6) 0.0135(6) 0.0131(6)
C1 0.1010(15) 0.0978(15) 0.0880(15) 0.0117(12) 0.0399(13) 0.0022(12)
C2 0.0580(9) 0.0630(10) 0.0609(10) 0.0020(8) -0.0011(8) -0.0032(7)
C3 0.0625(10) 0.0536(9) 0.0754(12) 0.0032(8) 0.0001(8) 0.0033(7)
C4 0.0552(9) 0.0566(9) 0.0678(11) -0.0026(8) 0.0029(8) 0.0063(7)
C5 0.0506(8) 0.0537(9) 0.0541(9) -0.0045(7) -0.0041(7) 0.0034(6)
C6 0.0544(8) 0.0582(9) 0.0576(9) -0.0032(7) -0.0001(7) 0.0030(7)
C7 0.0526(8) 0.0559(9) 0.0575(10) -0.0002(7) 0.0031(7) -0.0010(7)
C8 0.0602(9) 0.0781(11) 0.0507(9) -0.0056(8) 0.0003(7) 0.0054(8)
C9 0.0500(8) 0.0738(11) 0.0578(10) 0.0016(8) -0.0012(7) 0.0039(7)
C10 0.0536(8) 0.0579(9) 0.0573(10) 0.0022(7) 0.0105(7) -0.0024(7)
C11 0.0680(11) 0.1150(16) 0.0798(14) -0.0036(12) 0.0127(10) 0.0256(11)
C12 0.0552(8) 0.0555(9) 0.0549(9) -0.0040(7) -0.0039(7) 0.0030(7)
C13 0.0549(9) 0.0642(10) 0.0563(9) -0.0060(7) 0.0010(7) 0.0037(7)
C14 0.0767(11) 0.0606(10) 0.0724(12) -0.0015(8) 0.0107(9) 0.0157(9)
C15 0.0969(14) 0.0543(10) 0.0884(14) 0.0093(9) 0.0218(11) 0.0161(9)
C16 0.0780(11) 0.0594(10) 0.0784(12) 0.0076(8) 0.0189(10) 0.0050(8)
C17 0.0577(9) 0.0712(10) 0.0583(10) 0.0041(8) -0.0019(8) 0.0076(8)
C18 0.0665(10) 0.0779(11) 0.0489(9) 0.0023(8) 0.0019(8) 0.0053(8)

loop_
_atom_type_symbol
_atom_type_description
_atom_type_scat_dispersion_real
_atom_type_scat_dispersion_imag
_atom_type_scat_source
C C 0.0033 0.0016 'International Tables Vol C Tables 4.2.6.8 and 6.1.1.4'
H H 0.0000 0.0000 'International Tables Vol C Tables 4.2.6.8 and 6.1.1.4'
O O 0.0106 0.0060 'International Tables Vol C Tables 4.2.6.8 and 6.1.1.4'

loop_
_geom_angle_atom_site_label_1
_geom_angle_atom_site_label_2
_geom_angle_atom_site_label_3
_geom_angle
C2 O1 C1 117.45(15)
C10 O2 C11 117.74(14)
O1 C1 H1A 109.5
O1 C1 H1B 109.5
H1A C1 H1B 109.5
O1 C1 H1C 109.5
H1A C1 H1C 109.5
H1B C1 H1C 109.5
O1 C2 C13 126.24(16)
O1 C2 C3 113.99(15)
C13 C2 C3 119.76(16)
C4 C3 C2 120.65(16)
C4 C3 H3 119.7
C2 C3 H3 119.7
C3 C4 C5 121.70(15)
C3 C4 H4 119.2
C5 C4 H4 119.2
C12 C5 C4 117.49(15)
C12 C5 C6 119.39(14)
C4 C5 C6 123.09(15)
C16 C6 C5 118.90(15)
C16 C6 C7 119.92(15)
C5 C6 C7 121.18(14)
C17 C7 C8 117.45(15)
C17 C7 C6 121.20(14)
C8 C7 C6 121.34(15)
C9 C8 C7 121.70(16)
C9 C8 H8 119.1
C7 C8 H8 119.1
C10 C9 C8 119.67(15)
C10 C9 H9 120.2
C8 C9 H9 120.2
O2 C10 C9 124.77(14)
O2 C10 C18 115.67(15)
C9 C10 C18 119.55(15)
O2 C11 H11A 109.5
O2 C11 H11B 109.5
H11A C11 H11B 109.5
O2 C11 H11C 109.5
H11A C11 H11C 109.5
H11B C11 H11C 109.5
C13 C12 C14 121.34(15)
C13 C12 C5 119.65(15)
C14 C12 C5 119.00(16)
C2 C13 C12 120.65(15)
C2 C13 H13 119.7
C12 C13 H13 119.7
C15 C14 C12 120.65(16)
C15 C14 H14 119.7
C12 C14 H14 119.7
C14 C15 C16 120.53(16)
C14 C15 H15 119.7
C16 C15 H15 119.7
C6 C16 C15 121.51(17)
C6 C16 H16 119.2
C15 C16 H16 119.2
C18 C17 C7 121.67(15)
C18 C17 H17 119.2
C7 C17 H17 119.2
C17 C18 C10 119.93(16)
C17 C18 H18 120.0
C10 C18 H18 120.0

loop_
_geom_bond_atom_site_label_1
_geom_bond_atom_site_label_2
_geom_bond_distance
O1 C2 1.363(2)
O1 C1 1.419(2)
O2 C10 1.3657(19)
O2 C11 1.421(2)
C1 H1A 0.9600
C1 H1B 0.9600
C1 H1C 0.9600
C2 C13 1.374(2)
C2 C3 1.406(2)
C3 C4 1.350(2)
C3 H3 0.9300
C4 C5 1.425(2)
C4 H4 0.9300
C5 C12 1.420(2)
C5 C6 1.426(2)
C6 C16 1.378(3)
C6 C7 1.494(2)
C7 C17 1.388(2)
C7 C8 1.388(2)
C8 C9 1.381(2)
C8 H8 0.9300
C9 C10 1.379(2)
C9 H9 0.9300
C10 C18 1.389(2)
C11 H11A 0.9600
C11 H11B 0.9600
C11 H11C 0.9600
C12 C13 1.412(2)
C12 C14 1.418(3)
C13 H13 0.9300
C14 C15 1.356(3)
C14 H14 0.9300
C15 C16 1.398(3)
C15 H15 0.9300
C16 H16 0.9300
C17 C18 1.371(2)
C17 H17 0.9300
C18 H18 0.9300
